data_7222293
loop_
_publ_author_name
'Zhang, Jing'
'Sun, Jing'
'Yan, Chao Guo'

_publ_section_title
;
 Efficient synthesis of functionalized spiro[indoline-3,4'-pyridines] and
 spiro[indene-2,4'-pyridines] via three-component reaction
;
_journal_name_full 'RSC Adv.'
_journal_paper_doi 10.1039/C5RA15139B
_journal_year 2015
_chemical_formula_moiety 'C34 H25 N3 O6'
_chemical_formula_sum 'C34 H25 N3 O6'
_chemical_formula_weight 571.57
_chemical_name_systematic
; 
 ? 
;
_space_group_IT_number 2
_symmetry_cell_setting triclinic
_symmetry_space_group_name_Hall '-P 1'
_symmetry_space_group_name_H-M 'P -1'
_atom_sites_solution_hydrogens geom
_atom_sites_solution_primary direct
_atom_sites_solution_secondary difmap
_audit_creation_method SHELXL-97
_audit_update_record
;
2015-09-23 deposited with the CCDC.
2015-09-24 downloaded from the CCDC.
;
_cell_angle_alpha 83.195(8)
_cell_angle_beta 66.986(7)
_cell_angle_gamma 81.841(7)
_cell_formula_units_Z 2
_cell_length_a 10.963(2)
_cell_length_b 12.057(3)
_cell_length_c 12.362(3)
_cell_measurement_reflns_used 4812
_cell_measurement_temperature 296(2)
_cell_measurement_theta_max 22.96
_cell_measurement_theta_min 2.39
_cell_volume 1485.2(6)
_computing_cell_refinement 'Bruker SMART'
_computing_data_collection 'Bruker SMART'
_computing_data_reduction 'Bruker SAINT'
_computing_molecular_graphics 'Bruker SHELXTL'
_computing_publication_material 'Bruker SHELXTL'
_computing_structure_refinement 'SHELXL-97 (Sheldrick, 2008)'
_computing_structure_solution 'SHELXS-97 (Sheldrick, 2008)'
_diffrn_ambient_temperature 296(2)
_diffrn_measured_fraction_theta_full 0.988
_diffrn_measured_fraction_theta_max 0.988
_diffrn_measurement_device_type 'CCD area detector'
_diffrn_measurement_method 'phi and omega scans'
_diffrn_radiation_monochromator graphite
_diffrn_radiation_source 'fine-focus sealed tube'
_diffrn_radiation_type MoK\a
_diffrn_radiation_wavelength 0.71073
_diffrn_reflns_av_R_equivalents 0.0654
_diffrn_reflns_av_sigmaI/netI 0.0979
_diffrn_reflns_limit_h_max 14
_diffrn_reflns_limit_h_min -12
_diffrn_reflns_limit_k_max 15
_diffrn_reflns_limit_k_min -14
_diffrn_reflns_limit_l_max 16
_diffrn_reflns_limit_l_min -16
_diffrn_reflns_number 22725
_diffrn_reflns_theta_full 27.57
_diffrn_reflns_theta_max 27.57
_diffrn_reflns_theta_min 2.14
_exptl_absorpt_coefficient_mu 0.089
_exptl_absorpt_correction_T_max 0.981
_exptl_absorpt_correction_T_min 0.972
_exptl_absorpt_correction_type multi-scan
_exptl_absorpt_process_details sadabs
_exptl_crystal_colour colorless
_exptl_crystal_density_diffrn 1.278
_exptl_crystal_density_method 'not measured'
_exptl_crystal_description block
_exptl_crystal_F_000 596
_exptl_crystal_size_max 0.32
_exptl_crystal_size_mid 0.24
_exptl_crystal_size_min 0.22
_refine_diff_density_max 0.398
_refine_diff_density_min -0.237
_refine_diff_density_rms 0.041
_refine_ls_extinction_method none
_refine_ls_goodness_of_fit_ref 1.003
_refine_ls_hydrogen_treatment constr
_refine_ls_matrix_type full
_refine_ls_number_parameters 391
_refine_ls_number_reflns 6786
_refine_ls_number_restraints 0
_refine_ls_restrained_S_all 1.003
_refine_ls_R_factor_all 0.1735
_refine_ls_R_factor_gt 0.0681
_refine_ls_shift/su_max 0.000
_refine_ls_shift/su_mean 0.000
_refine_ls_structure_factor_coef Fsqd
_refine_ls_weighting_details 'calc w=1/[\s^2^(Fo^2^)+(0.0703P)^2^+0.3611P] where P=(Fo^2^+2Fc^2^)/3'
_refine_ls_weighting_scheme calc
_refine_ls_wR_factor_gt 0.1395
_refine_ls_wR_factor_ref 0.1758
_reflns_number_gt 3148
_reflns_number_total 6786
_reflns_threshold_expression >2sigma(I)
_cod_data_source_file c5ra15139b2.cif
_cod_data_source_block zj150724
_cod_database_code 7222293
_audit_block_doi 10.5517/cc1jhlf1

loop_
_symmetry_equiv_pos_as_xyz
'x, y, z'
'-x, -y, -z'

loop_
_atom_site_label
_atom_site_type_symbol
_atom_site_fract_x
_atom_site_fract_y
_atom_site_fract_z
_atom_site_U_iso_or_equiv
_atom_site_adp_type
_atom_site_occupancy
_atom_site_symmetry_multiplicity
_atom_site_calc_flag
_atom_site_refinement_flags
C1 C 0.5570(3) 0.0918(2) 0.1620(3) 0.0465(6) Uani 1 1 d .
C2 C 0.4644(3) 0.0079(2) 0.2230(3) 0.0521(7) Uani 1 1 d .
C3 C 0.4313(4) -0.0764(3) 0.1763(3) 0.0822(10) Uani 1 1 d .
H3 H 0.4710 -0.0872 0.0961 0.099 Uiso 1 1 calc R
C4 C 0.3392(5) -0.1429(3) 0.2507(5) 0.1167(16) Uani 1 1 d .
H4 H 0.3136 -0.1986 0.2206 0.140 Uiso 1 1 calc R
C5 C 0.2833(4) -0.1299(3) 0.3688(5) 0.1189(16) Uani 1 1 d .
H5 H 0.2228 -0.1789 0.4175 0.143 Uiso 1 1 calc R
C6 C 0.3139(3) -0.0458(3) 0.4187(3) 0.0867(10) Uani 1 1 d .
H6 H 0.2751 -0.0365 0.4991 0.104 Uiso 1 1 calc R
C7 C 0.4060(3) 0.0236(2) 0.3413(3) 0.0537(7) Uani 1 1 d .
C8 C 0.4492(2) 0.1231(2) 0.3678(2) 0.0458(6) Uani 1 1 d .
C9 C 0.5354(2) 0.18140(18) 0.24947(19) 0.0374(6) Uani 1 1 d .
C10 C 0.4509(2) 0.28772(19) 0.2185(2) 0.0383(6) Uani 1 1 d .
C11 C 0.3170(3) 0.2607(2) 0.2366(2) 0.0508(7) Uani 1 1 d .
C12 C 0.5150(3) 0.3278(2) 0.0944(3) 0.0472(6) Uani 1 1 d .
C13 C 0.4376(2) 0.38591(19) 0.2967(2) 0.0442(6) Uani 1 1 d .
H13 H 0.4008 0.3583 0.3797 0.053 Uiso 1 1 calc R
C14 C 0.3459(2) 0.4836(2) 0.2772(2) 0.0466(6) Uani 1 1 d .
H14 H 0.3701 0.5207 0.2027 0.056 Uiso 1 1 calc R
C15 C 0.2334(3) 0.5194(2) 0.3597(2) 0.0473(6) Uani 1 1 d .
H15 H 0.2152 0.4851 0.4350 0.057 Uiso 1 1 calc R
C16 C 0.1329(2) 0.60842(19) 0.3455(2) 0.0464(6) Uani 1 1 d .
C17 C 0.1355(2) 0.6500(2) 0.2348(2) 0.0499(7) Uani 1 1 d .
H17 H 0.2029 0.6209 0.1683 0.060 Uiso 1 1 calc R
C18 C 0.0412(3) 0.7333(2) 0.2203(3) 0.0552(7) Uani 1 1 d .
C19 C 0.0477(3) 0.7772(3) 0.0989(3) 0.0837(10) Uani 1 1 d .
H19A H 0.1293 0.8106 0.0570 0.126 Uiso 1 1 calc R
H19B H -0.0266 0.8326 0.1056 0.126 Uiso 1 1 calc R
H19C H 0.0444 0.7164 0.0569 0.126 Uiso 1 1 calc R
C20 C -0.0591(3) 0.7746(2) 0.3196(3) 0.0661(8) Uani 1 1 d .
H20 H -0.1247 0.8293 0.3120 0.079 Uiso 1 1 calc R
C21 C -0.0631(3) 0.7355(3) 0.4297(3) 0.0723(9) Uani 1 1 d .
H21 H -0.1306 0.7649 0.4959 0.087 Uiso 1 1 calc R
C22 C 0.0321(3) 0.6530(2) 0.4434(3) 0.0614(8) Uani 1 1 d .
H22 H 0.0283 0.6273 0.5185 0.074 Uiso 1 1 calc R
C23 C 0.6700(3) 0.5716(3) 0.1384(3) 0.0763(9) Uani 1 1 d .
H23 H 0.6935 0.5270 0.0754 0.092 Uiso 1 1 calc R
C24 C 0.7054(4) 0.6787(4) 0.1170(5) 0.1118(15) Uani 1 1 d .
H24 H 0.7514 0.7069 0.0405 0.134 Uiso 1 1 calc R
C25 C 0.6731(5) 0.7416(4) 0.2069(7) 0.1216(19) Uani 1 1 d .
H25 H 0.7011 0.8131 0.1922 0.146 Uiso 1 1 calc R
C26 C 0.6013(6) 0.7066(4) 0.3191(6) 0.1270(18) Uani 1 1 d .
H26 H 0.5775 0.7533 0.3804 0.152 Uiso 1 1 calc R
C27 C 0.5628(4) 0.5943(3) 0.3406(4) 0.1014(13) Uani 1 1 d .
H27 H 0.5122 0.5672 0.4164 0.122 Uiso 1 1 calc R
C28 C 0.6012(3) 0.5286(2) 0.2493(3) 0.0521(7) Uani 1 1 d .
C29 C 0.6714(2) 0.3274(2) 0.2579(2) 0.0441(6) Uani 1 1 d .
C30 C 0.7916(3) 0.3668(2) 0.2683(3) 0.0564(7) Uani 1 1 d .
C31 C 0.9910(3) 0.4440(3) 0.1713(4) 0.1106(14) Uani 1 1 d .
H31A H 0.9547 0.5087 0.2165 0.166 Uiso 1 1 calc R
H31B H 1.0496 0.4667 0.0932 0.166 Uiso 1 1 calc R
H31C H 1.0399 0.3918 0.2083 0.166 Uiso 1 1 calc R
C32 C 0.6598(2) 0.21855(19) 0.2507(2) 0.0411(6) Uani 1 1 d .
C33 C 0.7618(3) 0.1258(2) 0.2501(2) 0.0527(7) Uani 1 1 d .
C34 C 0.9821(3) 0.0741(3) 0.2407(5) 0.1265(18) Uani 1 1 d .
H34A H 0.9511 0.0173 0.3035 0.190 Uiso 1 1 calc R
H34B H 1.0521 0.1078 0.2489 0.190 Uiso 1 1 calc R
H34C H 1.0155 0.0409 0.1664 0.190 Uiso 1 1 calc R
N1 N 0.2143(3) 0.2403(2) 0.2506(3) 0.0809(8) Uani 1 1 d .
N2 N 0.5623(3) 0.3629(2) -0.0002(2) 0.0737(8) Uani 1 1 d .
N3 N 0.57229(19) 0.41322(15) 0.26839(18) 0.0472(5) Uani 1 1 d .
O1 O 0.6330(2) 0.09573(16) 0.06065(18) 0.0704(6) Uani 1 1 d .
O2 O 0.4214(2) 0.15775(17) 0.46251(18) 0.0737(6) Uani 1 1 d .
O3 O 0.7940(2) 0.37892(19) 0.3614(2) 0.0892(7) Uani 1 1 d .
O4 O 0.88286(19) 0.39065(15) 0.1649(2) 0.0679(6) Uani 1 1 d .
O5 O 0.74524(18) 0.02839(15) 0.25531(18) 0.0665(6) Uani 1 1 d .
O6 O 0.8736(2) 0.15890(15) 0.2459(2) 0.0961(9) Uani 1 1 d .

loop_
_atom_site_aniso_label
_atom_site_aniso_U_11
_atom_site_aniso_U_22
_atom_site_aniso_U_33
_atom_site_aniso_U_23
_atom_site_aniso_U_13
_atom_site_aniso_U_12
C1 0.0536(16) 0.0435(15) 0.0517(18) -0.0045(13) -0.0305(14) -0.0026(12)
C2 0.0632(18) 0.0422(15) 0.067(2) -0.0024(14) -0.0415(16) -0.0103(13)
C3 0.111(3) 0.0552(19) 0.116(3) -0.0064(19) -0.076(2) -0.022(2)
C4 0.137(4) 0.079(3) 0.180(5) 0.005(3) -0.100(4) -0.054(3)
C5 0.108(3) 0.079(3) 0.183(5) 0.027(3) -0.061(3) -0.063(3)
C6 0.080(2) 0.072(2) 0.106(3) 0.020(2) -0.032(2) -0.0323(19)
C7 0.0558(17) 0.0415(16) 0.072(2) 0.0114(14) -0.0332(15) -0.0174(13)
C8 0.0507(16) 0.0467(15) 0.0443(17) 0.0010(13) -0.0237(13) -0.0062(12)
C9 0.0421(14) 0.0351(13) 0.0423(14) -0.0006(11) -0.0231(11) -0.0079(11)
C10 0.0378(13) 0.0415(14) 0.0418(14) 0.0008(11) -0.0218(11) -0.0078(11)
C11 0.0459(17) 0.0506(16) 0.0618(18) 0.0012(13) -0.0285(14) -0.0044(13)
C12 0.0465(15) 0.0472(16) 0.0525(18) 0.0001(14) -0.0257(14) -0.0022(12)
C13 0.0431(15) 0.0404(14) 0.0501(15) 0.0000(12) -0.0196(12) -0.0046(11)
C14 0.0447(16) 0.0426(15) 0.0519(16) -0.0006(12) -0.0193(13) -0.0023(12)
C15 0.0473(16) 0.0408(15) 0.0535(16) 0.0005(12) -0.0185(13) -0.0081(12)
C16 0.0375(15) 0.0355(14) 0.0651(19) -0.0013(13) -0.0177(13) -0.0078(11)
C17 0.0390(15) 0.0460(15) 0.0653(19) -0.0072(14) -0.0190(13) -0.0058(12)
C18 0.0466(17) 0.0448(16) 0.079(2) -0.0006(15) -0.0294(16) -0.0080(13)
C19 0.079(2) 0.087(2) 0.094(3) 0.0078(19) -0.049(2) -0.0023(18)
C20 0.0498(18) 0.0468(17) 0.100(3) -0.0012(18) -0.0298(18) 0.0004(13)
C21 0.0514(19) 0.060(2) 0.087(3) -0.0081(18) -0.0106(17) 0.0063(15)
C22 0.0521(17) 0.0548(18) 0.0651(19) -0.0021(15) -0.0107(15) -0.0029(14)
C23 0.066(2) 0.0492(19) 0.116(3) 0.0117(19) -0.038(2) -0.0154(16)
C24 0.084(3) 0.064(3) 0.186(5) 0.033(3) -0.055(3) -0.026(2)
C25 0.113(4) 0.063(3) 0.234(7) -0.013(4) -0.114(4) -0.008(3)
C26 0.184(5) 0.077(3) 0.179(5) -0.057(3) -0.128(5) 0.013(3)
C27 0.163(4) 0.062(2) 0.114(3) -0.025(2) -0.088(3) -0.003(2)
C28 0.0594(17) 0.0353(15) 0.079(2) -0.0070(15) -0.0454(16) -0.0030(13)
C29 0.0451(15) 0.0391(15) 0.0576(16) -0.0012(12) -0.0301(13) -0.0050(12)
C30 0.0575(19) 0.0428(16) 0.083(2) -0.0008(16) -0.0428(18) -0.0073(13)
C31 0.067(2) 0.101(3) 0.187(4) 0.018(3) -0.069(3) -0.042(2)
C32 0.0454(15) 0.0338(14) 0.0538(16) -0.0013(11) -0.0293(12) -0.0052(11)
C33 0.0506(17) 0.0396(16) 0.080(2) 0.0002(14) -0.0385(15) -0.0062(13)
C34 0.072(2) 0.061(2) 0.274(6) -0.004(3) -0.104(3) 0.0080(18)
N1 0.0541(17) 0.0792(19) 0.123(2) 0.0016(16) -0.0481(16) -0.0156(14)
N2 0.0783(18) 0.0800(19) 0.0540(16) 0.0124(14) -0.0223(14) -0.0031(14)
N3 0.0474(13) 0.0331(12) 0.0701(15) -0.0019(10) -0.0318(11) -0.0067(10)
O1 0.0842(15) 0.0747(14) 0.0515(13) -0.0131(11) -0.0219(12) -0.0100(11)
O2 0.1031(16) 0.0711(14) 0.0453(12) 0.0000(10) -0.0237(11) -0.0208(11)
O3 0.0970(17) 0.0998(18) 0.1076(19) -0.0132(14) -0.0744(15) -0.0177(13)
O4 0.0509(12) 0.0583(12) 0.1039(17) 0.0011(11) -0.0388(12) -0.0135(10)
O5 0.0633(12) 0.0358(11) 0.1149(17) -0.0005(10) -0.0502(12) -0.0068(9)
O6 0.0644(14) 0.0406(11) 0.213(3) 0.0029(14) -0.0883(16) -0.0057(10)

loop_
_atom_type_symbol
_atom_type_description
_atom_type_scat_dispersion_real
_atom_type_scat_dispersion_imag
_atom_type_scat_source
C C 0.0033 0.0016 'International Tables Vol C Tables 4.2.6.8 and 6.1.1.4'
H H 0.0000 0.0000 'International Tables Vol C Tables 4.2.6.8 and 6.1.1.4'
N N 0.0061 0.0033 'International Tables Vol C Tables 4.2.6.8 and 6.1.1.4'
O O 0.0106 0.0060 'International Tables Vol C Tables 4.2.6.8 and 6.1.1.4'

loop_
_geom_angle_atom_site_label_1
_geom_angle_atom_site_label_2
_geom_angle_atom_site_label_3
_geom_angle
O1 C1 C2 127.4(2)
O1 C1 C9 124.7(2)
C2 C1 C9 107.8(2)
C7 C2 C3 120.9(3)
C7 C2 C1 110.4(2)
C3 C2 C1 128.7(3)
C4 C3 C2 118.0(4)
C4 C3 H3 121.0
C2 C3 H3 121.0
C3 C4 C5 121.5(4)
C3 C4 H4 119.2
C5 C4 H4 119.2
C4 C5 C6 122.0(4)
C4 C5 H5 119.0
C6 C5 H5 119.0
C5 C6 C7 116.1(4)
C5 C6 H6 122.0
C7 C6 H6 122.0
C2 C7 C6 121.5(3)
C2 C7 C8 110.7(2)
C6 C7 C8 127.7(3)
O2 C8 C7 127.8(2)
O2 C8 C9 124.5(2)
C7 C8 C9 107.7(2)
C32 C9 C8 113.50(19)
C32 C9 C1 115.65(19)
C8 C9 C1 101.77(19)
C32 C9 C10 108.10(18)
C8 C9 C10 109.22(18)
C1 C9 C10 108.32(17)
C12 C10 C11 107.48(19)
C12 C10 C13 107.97(19)
C11 C10 C13 109.41(19)
C12 C10 C9 110.66(19)
C11 C10 C9 110.72(19)
C13 C10 C9 110.51(17)
N1 C11 C10 179.8(4)
N2 C12 C10 177.3(3)
N3 C13 C14 113.59(19)
N3 C13 C10 106.38(18)
C14 C13 C10 111.14(19)
N3 C13 H13 108.5
C14 C13 H13 108.5
C10 C13 H13 108.5
C15 C14 C13 123.4(2)
C15 C14 H14 118.3
C13 C14 H14 118.3
C14 C15 C16 126.8(2)
C14 C15 H15 116.6
C16 C15 H15 116.6
C22 C16 C17 118.0(2)
C22 C16 C15 120.3(2)
C17 C16 C15 121.7(2)
C18 C17 C16 122.2(3)
C18 C17 H17 118.9
C16 C17 H17 118.9
C20 C18 C17 118.2(3)
C20 C18 C19 120.9(3)
C17 C18 C19 120.9(3)
C18 C19 H19A 109.5
C18 C19 H19B 109.5
H19A C19 H19B 109.5
C18 C19 H19C 109.5
H19A C19 H19C 109.5
H19B C19 H19C 109.5
C21 C20 C18 120.5(3)
C21 C20 H20 119.7
C18 C20 H20 119.7
C20 C21 C22 120.9(3)
C20 C21 H21 119.6
C22 C21 H21 119.6
C21 C22 C16 120.1(3)
C21 C22 H22 120.0
C16 C22 H22 120.0
C28 C23 C24 121.7(4)
C28 C23 H23 119.1
C24 C23 H23 119.1
C25 C24 C23 119.0(5)
C25 C24 H24 120.5
C23 C24 H24 120.5
C24 C25 C26 122.9(5)
C24 C25 H25 118.6
C26 C25 H25 118.6
C25 C26 C27 117.7(4)
C25 C26 H26 121.2
C27 C26 H26 121.2
C28 C27 C26 119.2(4)
C28 C27 H27 120.4
C26 C27 H27 120.4
C27 C28 C23 119.4(3)
C27 C28 N3 120.8(3)
C23 C28 N3 119.8(3)
C32 C29 N3 124.5(2)
C32 C29 C30 123.5(2)
N3 C29 C30 111.7(2)
O3 C30 O4 126.6(3)
O3 C30 C29 121.5(3)
O4 C30 C29 111.8(3)
O4 C31 H31A 109.5
O4 C31 H31B 109.5
H31A C31 H31B 109.5
O4 C31 H31C 109.5
H31A C31 H31C 109.5
H31B C31 H31C 109.5
C29 C32 C33 124.2(2)
C29 C32 C9 122.1(2)
C33 C32 C9 113.6(2)
O5 C33 O6 122.9(2)
O5 C33 C32 123.6(2)
O6 C33 C32 113.5(2)
O6 C34 H34A 109.5
O6 C34 H34B 109.5
H34A C34 H34B 109.5
O6 C34 H34C 109.5
H34A C34 H34C 109.5
H34B C34 H34C 109.5
C29 N3 C28 120.7(2)
C29 N3 C13 118.73(19)
C28 N3 C13 120.60(19)
C30 O4 C31 113.3(3)
C33 O6 C34 117.9(2)

loop_
_geom_bond_atom_site_label_1
_geom_bond_atom_site_label_2
_geom_bond_distance
C1 O1 1.203(3)
C1 C2 1.461(4)
C1 C9 1.548(3)
C2 C7 1.372(4)
C2 C3 1.380(4)
C3 C4 1.355(5)
C3 H3 0.9300
C4 C5 1.364(6)
C4 H4 0.9300
C5 C6 1.388(6)
C5 H5 0.9300
C6 C7 1.389(4)
C6 H6 0.9300
C7 C8 1.466(4)
C8 O2 1.199(3)
C8 C9 1.546(3)
C9 C32 1.501(3)
C9 C10 1.572(3)
C10 C12 1.469(4)
C10 C11 1.474(3)
C10 C13 1.571(3)
C11 N1 1.129(3)
C12 N2 1.134(3)
C13 N3 1.455(3)
C13 C14 1.497(3)
C13 H13 0.9800
C14 C15 1.311(3)
C14 H14 0.9300
C15 C16 1.472(3)
C15 H15 0.9300
C16 C22 1.384(3)
C16 C17 1.391(4)
C17 C18 1.385(3)
C17 H17 0.9300
C18 C20 1.378(4)
C18 C19 1.509(4)
C19 H19A 0.9600
C19 H19B 0.9600
C19 H19C 0.9600
C20 C21 1.372(4)
C20 H20 0.9300
C21 C22 1.382(4)
C21 H21 0.9300
C22 H22 0.9300
C23 C28 1.361(4)
C23 C24 1.366(5)
C23 H23 0.9300
C24 C25 1.324(6)
C24 H24 0.9300
C25 C26 1.351(7)
C25 H25 0.9300
C26 C27 1.439(6)
C26 H26 0.9300
C27 C28 1.349(4)
C27 H27 0.9300
C28 N3 1.443(3)
C29 C32 1.352(3)
C29 N3 1.368(3)
C29 C30 1.518(4)
C30 O3 1.187(3)
C30 O4 1.309(3)
C31 O4 1.458(3)
C31 H31A 0.9600
C31 H31B 0.9600
C31 H31C 0.9600
C32 C33 1.463(3)
C33 O5 1.204(3)
C33 O6 1.323(3)
C34 O6 1.440(3)
C34 H34A 0.9600
C34 H34B 0.9600
C34 H34C 0.9600
